data_7018075
loop_
_publ_author_name
'Tiong, Pei Jen'
'Nova, Ainara'
'Schwarz, Andrew D.'
'Selby, Jonathan D.'
'Clot, Eric'
'Mountford, Philip'

_publ_section_title
;
 Site selectivity and reversibility in the reactions of titanium
 hydrazides with Si-H, Si-X, C-X and H(+) reagents: Ti[double bond, length
 as m-dash]N(\a) 1,2-silane addition, N(\b) alkylation, N(\a) protonation
 and \s-bond metathesis.
;
_journal_issue 8
_journal_name_full 'Dalton transactions (Cambridge, England : 2003)'
_journal_page_first 2277
_journal_page_last 2288
_journal_paper_doi 10.1039/c2dt12359b
_journal_volume 41
_journal_year 2012
_chemical_formula_moiety 'C28 H44 F6 N4 Si1 Ti1'
_chemical_formula_sum 'C28 H44 F6 N4 Si Ti'
_chemical_formula_weight 626.66
_chemical_name_systematic
;
Cp*Ti{MeC(NiPr)2}(H){N(NMe2)SiH2ArF}
;
_space_group_IT_number 14
_symmetry_cell_setting monoclinic
_symmetry_space_group_name_Hall '-P 2yn'
_symmetry_space_group_name_H-M 'P 1 21/n 1'
_atom_sites_solution_hydrogens geom
_atom_sites_solution_primary direct
_atom_sites_solution_secondary difmap
_cell_angle_alpha 90
_cell_angle_beta 100.2706(5)
_cell_angle_gamma 90
_cell_formula_units_Z 4
_cell_length_a 8.65520(10)
_cell_length_b 24.6871(3)
_cell_length_c 15.1275(2)
_cell_measurement_reflns_used 7247
_cell_measurement_temperature 150
_cell_measurement_theta_max 27
_cell_measurement_theta_min 5
_cell_volume 3180.53(7)
_computing_cell_refinement 'DENZO/SCALEPACK (Otwinowski & Minor, 1997)'
_computing_data_collection 'COLLECT (Nonius, 2001).'
_computing_data_reduction 'DENZO/SCALEPACK (Otwinowski & Minor, 1997)'
_computing_molecular_graphics 'CAMERON (Watkin et al., 1996)'
_computing_publication_material 'CRYSTALS (Betteridge et al., 2003)'
_computing_structure_refinement 'CRYSTALS (Betteridge et al., 2003)'
_computing_structure_solution 'USER DEFINED STRUCTURE SOLUTION'
_diffrn_ambient_temperature 150
_diffrn_measured_fraction_theta_full 0.993
_diffrn_measured_fraction_theta_max 0.993
_diffrn_measurement_device Area
_diffrn_measurement_device_type 'Nonius KappaCCD'
_diffrn_measurement_method \w
_diffrn_radiation_monochromator graphite
_diffrn_radiation_type 'Mo K\a'
_diffrn_radiation_wavelength 0.71073
_diffrn_reflns_av_R_equivalents 0.031
_diffrn_reflns_limit_h_max 11
_diffrn_reflns_limit_h_min -11
_diffrn_reflns_limit_k_max 29
_diffrn_reflns_limit_k_min -32
_diffrn_reflns_limit_l_max 19
_diffrn_reflns_limit_l_min -19
_diffrn_reflns_number 12292
_diffrn_reflns_theta_full 27.478
_diffrn_reflns_theta_max 27.478
_diffrn_reflns_theta_min 5.111
_diffrn_standards_number 0
_exptl_absorpt_coefficient_mu 0.366
_exptl_absorpt_correction_T_max 0.99
_exptl_absorpt_correction_T_min 0.99
_exptl_absorpt_correction_type multi-scan
_exptl_absorpt_process_details 'DENZO/SCALEPACK (Otwinowski & Minor, 1997)'
_exptl_crystal_colour yellow
_exptl_crystal_density_diffrn 1.309
_exptl_crystal_density_method 'not measured'
_exptl_crystal_description prism
_exptl_crystal_F_000 1320
_exptl_crystal_size_max 0.150
_exptl_crystal_size_mid 0.030
_exptl_crystal_size_min 0.020
_refine_diff_density_max 0.87
_refine_diff_density_min -0.52
_refine_ls_extinction_method None
_refine_ls_goodness_of_fit_ref 1.1203
_refine_ls_hydrogen_treatment mixed
_refine_ls_matrix_type full
_refine_ls_number_parameters 427
_refine_ls_number_reflns 4764
_refine_ls_number_restraints 120
_refine_ls_R_factor_all 0.0893
_refine_ls_R_factor_gt 0.0594
_refine_ls_shift/su_max 0.0031504
_refine_ls_shift/su_mean 0.0001831
_refine_ls_structure_factor_coef F
_refine_ls_weighting_details
;
Method, part 1, Chebychev polynomial, (Watkin, 1994, Prince, 1982)
[weight] = 1.0/[A~0~*T~0~(x)+A~1~*T~1~(x) ... +A~n-1~]*T~n-1~(x)]
where A~i~ are the Chebychev coefficients listed below and x= Fcalc/Fmax
Method = Robust Weighting (Prince, 1982)
W = [weight] * [1-(deltaF/6*sigmaF)^2^]^2^
A~i~ are:
0.692 0.439 0.389
;
_refine_ls_weighting_scheme calc
_refine_ls_wR_factor_all 0.0883
_refine_ls_wR_factor_gt 0.0656
_refine_ls_wR_factor_ref 0.0618
_reflns_limit_h_max 11
_reflns_limit_h_min -11
_reflns_limit_k_max 32
_reflns_limit_k_min 0
_reflns_limit_l_max 19
_reflns_limit_l_min 0
_reflns_number_gt 5237
_reflns_number_total 7235
_reflns_threshold_expression I>2.0\s(I)
_oxford_diffrn_Wilson_B_factor 1.87
_oxford_diffrn_Wilson_scale 19.63
_oxford_refine_ls_r_factor_ref 0.0528
_oxford_refine_ls_scale 0.2485(6)
_oxford_reflns_number_all 7235
_oxford_reflns_threshold_expression_ref I>3.0\s(I)
_cod_data_source_file c2dt12359b.txt
_cod_data_source_block compound_5
_cod_depositor_comments
;
The following automatic conversions were performed:

'_symmetry_cell_setting' value 'Monoclinic' changed to 'monoclinic'
according to /home/saulius/struct/CIF-dictionaries/cif_core.dic
dictionary named 'cif_core.dic' version 2.4.1 from 2010-06-29.

Automatic conversion script
Id: cif_fix_values 1715 2011-07-08 13:25:40Z adriana 
;
_cod_original_sg_symbol_H-M 'P 1 21/n 1 '
_cod_original_formula_sum 'C28 H44 F6 N4 Si1 Ti1'
_cod_database_code 7018075

loop_
_symmetry_equiv_pos_as_xyz
x,y,z
-x,-y,-z
-x+1/2,y+1/2,-z+1/2
x+1/2,-y+1/2,z+1/2

loop_
_atom_site_label
_atom_site_type_symbol
_atom_site_fract_x
_atom_site_fract_y
_atom_site_fract_z
_atom_site_U_iso_or_equiv
_atom_site_occupancy
_atom_site_adp_type
_atom_site_refinement_flags_posn
_atom_site_refinement_flags_adp
Ti1 Ti 0.82050(6) 0.62985(2) 0.89165(3) 0.0189 1.0000 Uani . .
N1 N 0.8879(3) 0.58399(10) 0.79952(16) 0.0229 1.0000 Uani . .
N2 N 1.0331(3) 0.58846(11) 0.86268(17) 0.0251 1.0000 Uani . .
N3 N 0.9612(3) 0.67336(10) 1.00319(17) 0.0255 1.0000 Uani . .
N4 N 0.9278(3) 0.70675(10) 0.86607(17) 0.0240 1.0000 Uani . .
Si1 Si 0.85927(10) 0.53323(4) 0.72018(6) 0.0274 1.0000 Uani . .
F1 F 1.3902(11) 0.4208(3) 0.6973(4) 0.0766 0.5000 Uani D U
F2 F 1.2852(9) 0.3951(2) 0.5729(8) 0.0919 0.5000 Uani D U
F3 F 1.4859(9) 0.4495(3) 0.5957(8) 0.0932 0.5000 Uani D U
F4 F 1.1538(12) 0.6008(3) 0.3928(5) 0.0748 0.5000 Uani D U
F5 F 1.3175(9) 0.6361(3) 0.4933(5) 0.0718 0.5000 Uani D U
F6 F 1.0857(13) 0.6579(3) 0.4861(7) 0.0940 0.5000 Uani D U
F11 F 1.3118(11) 0.3989(3) 0.6636(8) 0.0982 0.5000 Uani D U
F21 F 1.3498(12) 0.4150(4) 0.5322(4) 0.0918 0.5000 Uani D U
F31 F 1.4926(8) 0.4489(3) 0.6388(7) 0.0866 0.5000 Uani D U
F41 F 1.2130(10) 0.5975(3) 0.3994(5) 0.0582 0.5000 Uani D U
F51 F 1.2622(13) 0.6535(3) 0.5094(5) 0.0789 0.5000 Uani D U
F61 F 1.0294(7) 0.6380(3) 0.4416(5) 0.0623 0.5000 Uani D U
C1 C 1.0901(4) 0.53651(14) 0.9030(2) 0.0327 1.0000 Uani . .
C2 C 1.1609(4) 0.61565(14) 0.8270(2) 0.0307 1.0000 Uani . .
C3 C 1.0204(4) 0.53073(13) 0.6511(2) 0.0280 1.0000 Uani . .
C4 C 1.1231(4) 0.48699(13) 0.6565(2) 0.0299 1.0000 Uani . .
C5 C 1.2399(4) 0.48493(13) 0.6044(2) 0.0323 1.0000 Uani D U
C6 C 1.2558(4) 0.52670(14) 0.5451(2) 0.0349 1.0000 Uani . .
C7 C 1.1542(4) 0.57020(14) 0.5389(2) 0.0331 1.0000 Uani D U
C8 C 1.0376(4) 0.57207(13) 0.5908(2) 0.0294 1.0000 Uani . .
C9 C 1.3478(4) 0.43705(15) 0.6116(3) 0.0511 1.0000 Uani D U
C10 C 1.1707(5) 0.61526(15) 0.4753(2) 0.0486 1.0000 Uani D U
C11 C 1.0106(4) 0.70880(12) 0.9489(2) 0.0273 1.0000 Uani . .
C12 C 1.1498(5) 0.74625(17) 0.9769(3) 0.0456 1.0000 Uani . .
C13 C 1.0480(4) 0.66386(14) 1.0937(2) 0.0300 1.0000 Uani . .
C14 C 0.9411(5) 0.64309(17) 1.1560(2) 0.0425 1.0000 Uani . .
C15 C 1.1829(5) 0.62382(17) 1.0944(2) 0.0438 1.0000 Uani . .
C16 C 0.9693(4) 0.73972(13) 0.7931(2) 0.0310 1.0000 Uani . .
C17 C 0.8901(4) 0.71712(15) 0.7027(2) 0.0356 1.0000 Uani . .
C18 C 0.9281(5) 0.79980(14) 0.7988(3) 0.0445 1.0000 Uani . .
C19 C 0.5589(3) 0.63579(12) 0.8010(2) 0.0252 1.0000 Uani . .
C20 C 0.5670(3) 0.59005(12) 0.8585(2) 0.0242 1.0000 Uani . .
C21 C 0.5879(3) 0.60894(12) 0.9483(2) 0.0240 1.0000 Uani . .
C22 C 0.5948(3) 0.66625(12) 0.9461(2) 0.0255 1.0000 Uani . .
C23 C 0.5768(3) 0.68248(12) 0.8551(2) 0.0250 1.0000 Uani . .
C24 C 0.5167(4) 0.63535(15) 0.6999(2) 0.0357 1.0000 Uani . .
C25 C 0.5419(4) 0.53156(13) 0.8316(2) 0.0314 1.0000 Uani . .
C26 C 0.5745(4) 0.57436(14) 1.0288(2) 0.0320 1.0000 Uani . .
C27 C 0.6037(4) 0.70487(14) 1.0236(2) 0.0345 1.0000 Uani . .
C28 C 0.5560(4) 0.74033(14) 0.8245(3) 0.0371 1.0000 Uani . .
H1 H 0.846(5) 0.5849(15) 0.965(3) 0.033(9) 1.0000 Uiso . .
H2 H 0.862(5) 0.4803(15) 0.757(3) 0.035(10) 1.0000 Uiso . .
H3 H 0.718(5) 0.5450(16) 0.662(3) 0.037(10) 1.0000 Uiso . .
H11 H 1.1857 0.5422 0.9437 0.0372 1.0000 Uiso R .
H12 H 1.0141 0.5216 0.9342 0.0398 1.0000 Uiso R .
H13 H 1.1074 0.5122 0.8570 0.0398 1.0000 Uiso R .
H21 H 1.2521 0.6170 0.8725 0.0389 1.0000 Uiso R .
H22 H 1.1297 0.6514 0.8088 0.0389 1.0000 Uiso R .
H23 H 1.1835 0.5959 0.7769 0.0389 1.0000 Uiso R .
H41 H 1.1135 0.4582 0.6968 0.0371 1.0000 Uiso R .
H61 H 1.3358 0.5256 0.5095 0.0423 1.0000 Uiso R .
H81 H 0.9679 0.6021 0.5851 0.0366 1.0000 Uiso R .
H121 H 1.1644 0.7683 0.9276 0.0580 1.0000 Uiso R .
H122 H 1.1308 0.7686 1.0249 0.0580 1.0000 Uiso R .
H123 H 1.2415 0.7252 0.9962 0.0580 1.0000 Uiso R .
H131 H 1.0911 0.6975 1.1167 0.0376 1.0000 Uiso R .
H141 H 1.0006 0.6373 1.2143 0.0532 1.0000 Uiso R .
H142 H 0.8613 0.6691 1.1591 0.0532 1.0000 Uiso R .
H143 H 0.8944 0.6099 1.1332 0.0532 1.0000 Uiso R .
H151 H 1.2366 0.6188 1.1543 0.0549 1.0000 Uiso R .
H152 H 1.2537 0.6378 1.0588 0.0549 1.0000 Uiso R .
H153 H 1.1426 0.5901 1.0705 0.0549 1.0000 Uiso R .
H161 H 1.0796 0.7371 0.7961 0.0385 1.0000 Uiso R .
H171 H 0.9174 0.7386 0.6557 0.0447 1.0000 Uiso R .
H172 H 0.7794 0.7177 0.6993 0.0447 1.0000 Uiso R .
H173 H 0.9238 0.6809 0.6968 0.0447 1.0000 Uiso R .
H181 H 0.9583 0.8188 0.7499 0.0547 1.0000 Uiso R .
H182 H 0.9822 0.8144 0.8537 0.0547 1.0000 Uiso R .
H183 H 0.8182 0.8035 0.7962 0.0547 1.0000 Uiso R .
H241 H 0.6058 0.6453 0.6749 0.0447 1.0000 Uiso R .
H242 H 0.4834 0.6001 0.6799 0.0447 1.0000 Uiso R .
H243 H 0.4341 0.6605 0.6814 0.0447 1.0000 Uiso R .
H251 H 0.4847 0.5101 0.8668 0.0391 1.0000 Uiso R .
H252 H 0.5055 0.5243 0.7697 0.0391 1.0000 Uiso R .
H253 H 0.6445 0.5165 0.8431 0.0391 1.0000 Uiso R .
H261 H 0.5926 0.5961 1.0815 0.0397 1.0000 Uiso R .
H262 H 0.6505 0.5462 1.0342 0.0397 1.0000 Uiso R .
H263 H 0.4724 0.5590 1.0216 0.0397 1.0000 Uiso R .
H271 H 0.5186 0.7297 1.0123 0.0431 1.0000 Uiso R .
H272 H 0.5994 0.6854 1.0772 0.0431 1.0000 Uiso R .
H273 H 0.6998 0.7244 1.0306 0.0431 1.0000 Uiso R .
H281 H 0.6421 0.7610 0.8547 0.0463 1.0000 Uiso R .
H282 H 0.4613 0.7538 0.8398 0.0463 1.0000 Uiso R .
H283 H 0.5514 0.7423 0.7614 0.0463 1.0000 Uiso R .

loop_
_atom_site_aniso_label
_atom_site_aniso_U_11
_atom_site_aniso_U_22
_atom_site_aniso_U_33
_atom_site_aniso_U_23
_atom_site_aniso_U_13
_atom_site_aniso_U_12
Ti1 0.0168(2) 0.0207(2) 0.0194(2) -0.0001(2) 0.00401(17) 0.0001(2)
N1 0.0183(12) 0.0265(12) 0.0239(12) -0.0001(10) 0.0037(9) -0.0010(9)
N2 0.0200(12) 0.0310(13) 0.0250(12) 0.0014(10) 0.0058(10) 0.0051(10)
N3 0.0271(13) 0.0278(13) 0.0205(12) -0.0018(10) 0.0013(10) -0.0030(10)
N4 0.0246(12) 0.0218(12) 0.0254(12) 0.0025(10) 0.0037(10) -0.0038(10)
Si1 0.0274(4) 0.0298(4) 0.0264(4) -0.0057(3) 0.0084(3) -0.0020(3)
F1 0.090(5) 0.061(4) 0.070(4) -0.003(3) -0.010(4) 0.045(4)
F2 0.090(5) 0.038(3) 0.126(6) -0.043(4) -0.037(5) 0.025(3)
F3 0.056(4) 0.098(5) 0.142(7) 0.038(5) 0.061(5) 0.028(4)
F4 0.099(7) 0.079(5) 0.036(3) 0.014(3) -0.015(4) -0.049(5)
F5 0.092(5) 0.074(5) 0.047(3) 0.013(4) 0.008(3) -0.049(4)
F6 0.134(7) 0.054(4) 0.114(6) 0.036(4) 0.075(5) 0.029(4)
F11 0.087(5) 0.074(5) 0.150(7) 0.051(5) 0.068(5) 0.040(4)
F21 0.117(6) 0.083(5) 0.067(4) -0.034(3) -0.007(4) 0.070(4)
F31 0.043(4) 0.082(5) 0.118(6) -0.058(5) -0.029(4) 0.024(3)
F41 0.073(5) 0.072(4) 0.036(4) 0.005(3) 0.027(3) 0.003(4)
F51 0.123(7) 0.049(4) 0.052(4) 0.006(3) -0.019(4) -0.040(4)
F61 0.056(3) 0.067(4) 0.063(4) 0.039(3) 0.011(3) 0.010(3)
C1 0.0349(17) 0.0331(17) 0.0300(16) 0.0007(13) 0.0058(13) 0.0118(14)
C2 0.0199(14) 0.0405(17) 0.0327(16) -0.0026(13) 0.0076(12) -0.0022(13)
C3 0.0304(16) 0.0304(16) 0.0236(15) -0.0090(12) 0.0057(12) -0.0028(13)
C4 0.0319(16) 0.0312(16) 0.0273(15) -0.0003(13) 0.0070(13) 0.0011(13)
C5 0.0310(16) 0.0297(16) 0.0375(18) -0.0051(13) 0.0096(14) 0.0011(13)
C6 0.0323(17) 0.0391(19) 0.0357(18) -0.0068(14) 0.0128(14) -0.0034(14)
C7 0.0381(18) 0.0338(17) 0.0282(16) -0.0032(13) 0.0086(13) -0.0056(14)
C8 0.0335(17) 0.0299(16) 0.0249(15) -0.0032(12) 0.0057(13) 0.0047(13)
C9 0.047(2) 0.0417(19) 0.070(2) -0.0007(18) 0.0224(18) 0.0139(16)
C10 0.063(2) 0.0438(19) 0.0429(19) 0.0050(16) 0.0206(17) -0.0035(17)
C11 0.0265(15) 0.0263(15) 0.0291(15) -0.0014(12) 0.0052(12) -0.0041(12)
C12 0.047(2) 0.049(2) 0.0363(19) 0.0005(16) -0.0043(17) -0.0191(18)
C13 0.0298(17) 0.0355(17) 0.0226(15) -0.0039(12) -0.0011(12) -0.0018(13)
C14 0.043(2) 0.058(2) 0.0266(17) 0.0042(15) 0.0046(15) -0.0059(17)
C15 0.044(2) 0.055(2) 0.0292(18) -0.0001(16) -0.0042(15) 0.0091(18)
C16 0.0286(16) 0.0322(17) 0.0321(16) 0.0064(13) 0.0051(13) -0.0055(13)
C17 0.0422(19) 0.0399(18) 0.0246(15) 0.0103(14) 0.0054(14) -0.0034(15)
C18 0.052(2) 0.0321(18) 0.049(2) 0.0111(16) 0.0088(18) -0.0099(16)
C19 0.0166(13) 0.0304(15) 0.0289(14) 0.0026(12) 0.0051(11) 0.0028(12)
C20 0.0155(13) 0.0281(15) 0.0296(15) -0.0006(12) 0.0059(11) -0.0017(11)
C21 0.0189(13) 0.0250(14) 0.0299(15) 0.0019(12) 0.0092(11) -0.0011(11)
C22 0.0198(14) 0.0284(15) 0.0297(15) -0.0019(12) 0.0084(12) 0.0010(11)
C23 0.0186(14) 0.0256(15) 0.0317(16) 0.0032(12) 0.0066(12) 0.0050(11)
C24 0.0315(17) 0.0440(19) 0.0294(16) 0.0053(14) -0.0002(13) 0.0012(15)
C25 0.0294(16) 0.0295(16) 0.0365(17) -0.0027(13) 0.0093(14) -0.0064(13)
C26 0.0312(17) 0.0335(17) 0.0337(17) 0.0072(13) 0.0123(14) 0.0006(13)
C27 0.0344(18) 0.0341(17) 0.0369(17) -0.0066(14) 0.0116(14) 0.0042(14)
C28 0.0354(19) 0.0316(17) 0.048(2) 0.0112(15) 0.0161(16) 0.0091(14)

loop_
_atom_type_symbol
_atom_type_scat_dispersion_real
_atom_type_scat_dispersion_imag
_atom_type_scat_Cromer_Mann_a1
_atom_type_scat_Cromer_Mann_b1
_atom_type_scat_Cromer_Mann_a2
_atom_type_scat_Cromer_Mann_b2
_atom_type_scat_Cromer_Mann_a3
_atom_type_scat_Cromer_Mann_b3
_atom_type_scat_Cromer_Mann_a4
_atom_type_scat_Cromer_Mann_b4
_atom_type_scat_Cromer_Mann_c
_atom_type_scat_source
C 0.0033 0.0016 2.3100 20.8439 1.0200 10.2075 1.5886 0.5687 0.8650 51.6512 0.2156 'International Tables Vol C 4.2.6.8 and 6.1.1.4'
H 0.0000 0.0000 0.4930 10.5109 0.3229 26.1257 0.1402 3.1424 0.0408 57.7998 0.0030 'International Tables Vol C 4.2.6.8 and 6.1.1.4'
F 0.0171 0.0103 3.5392 10.2825 2.6412 4.2944 1.5170 0.2615 1.0243 26.1476 0.2776 'International Tables Vol C 4.2.6.8 and 6.1.1.4'
N 0.0061 0.0033 12.2126 0.0057 3.1322 9.8933 2.0125 28.9975 1.1663 0.5826 -11.5290 'International Tables Vol C 4.2.6.8 and 6.1.1.4'
Si 0.0817 0.0704 6.2915 2.4386 3.0353 32.3337 1.9891 0.6785 1.5410 81.6937 1.1407 'International Tables Vol C 4.2.6.8 and 6.1.1.4'
Ti 0.2776 0.4457 9.7595 7.8508 7.3558 0.5000 1.6991 35.6338 1.9021 116.1050 1.2807 'International Tables Vol C 4.2.6.8 and 6.1.1.4'

loop_
_geom_angle_atom_site_label_1
_geom_angle_atom_site_label_2
_geom_angle_atom_site_label_3
_geom_angle
_geom_angle_publ_flag
N1 Ti1 N2 39.77(10) yes
N1 Ti1 N3 129.65(10) yes
N2 Ti1 N3 90.65(10) yes
N1 Ti1 N4 100.75(10) yes
N2 Ti1 N4 88.37(10) yes
N3 Ti1 N4 60.73(9) yes
N1 Ti1 C19 89.93(10) yes
N2 Ti1 C19 129.66(10) yes
N3 Ti1 C19 137.90(10) yes
N4 Ti1 C19 103.33(10) yes
N1 Ti1 C20 89.53(10) yes
N2 Ti1 C20 122.41(10) yes
N3 Ti1 C20 137.31(10) yes
N4 Ti1 C20 136.90(10) yes
C19 Ti1 C20 34.32(10) yes
N1 Ti1 C21 120.51(10) yes
N2 Ti1 C21 139.15(10) yes
N3 Ti1 C21 102.69(10) yes
N4 Ti1 C21 131.87(10) yes
C19 Ti1 C21 56.94(10) yes
N1 Ti1 C22 144.54(10) yes
N2 Ti1 C22 170.44(10) yes
N3 Ti1 C22 85.81(10) yes
N4 Ti1 C22 97.59(10) yes
C19 Ti1 C22 56.24(10) yes
N1 Ti1 C23 119.83(10) yes
N2 Ti1 C23 155.51(10) yes
N3 Ti1 C23 104.62(10) yes
N4 Ti1 C23 82.83(10) yes
C19 Ti1 C23 33.44(10) yes
N1 Ti1 H1 94.4(14) no
N2 Ti1 H1 78.3(14) no
N3 Ti1 H1 78.9(14) no
N4 Ti1 H1 137.3(14) no
C19 Ti1 H1 116.4(14) no
C20 Ti1 C21 34.67(10) yes
C20 Ti1 C22 56.97(10) yes
C21 Ti1 C22 34.28(10) yes
C20 Ti1 C23 56.42(10) yes
C21 Ti1 C23 56.50(10) yes
C22 Ti1 C23 33.72(10) yes
C20 Ti1 H1 82.2(14) no
C21 Ti1 H1 67.0(14) no
C22 Ti1 H1 92.3(14) no
C23 Ti1 H1 122.9(14) no
Ti1 N1 N2 79.59(15) yes
Ti1 N1 Si1 152.92(15) yes
N2 N1 Si1 121.19(19) yes
N1 N2 Ti1 60.64(13) yes
N1 N2 C1 113.4(2) yes
Ti1 N2 C1 123.4(2) yes
N1 N2 C2 114.5(2) yes
Ti1 N2 C2 124.4(2) yes
C1 N2 C2 109.3(2) yes
Ti1 N3 C11 92.47(19) yes
Ti1 N3 C13 140.4(2) yes
C11 N3 C13 121.3(3) yes
Ti1 N4 C11 92.35(18) yes
Ti1 N4 C16 141.9(2) yes
C11 N4 C16 121.7(3) yes
N1 Si1 C3 112.40(13) yes
N1 Si1 H2 114.0(15) no
C3 Si1 H2 103.1(15) no
N1 Si1 H3 106.7(16) no
C3 Si1 H3 107.7(16) no
H2 Si1 H3 113(2) no
N2 C1 H11 109.2 no
N2 C1 H12 109.5 no
H11 C1 H12 109.6 no
N2 C1 H13 109.5 no
H11 C1 H13 109.6 no
H12 C1 H13 109.5 no
N2 C2 H21 109.4 no
N2 C2 H22 109.6 no
H21 C2 H22 109.5 no
N2 C2 H23 109.4 no
H21 C2 H23 109.5 no
H22 C2 H23 109.5 no
Si1 C3 C4 121.4(2) yes
Si1 C3 C8 121.0(2) yes
C4 C3 C8 117.6(3) yes
C3 C4 C5 121.1(3) yes
C3 C4 H41 119.3 no
C5 C4 H41 119.5 no
C4 C5 C6 120.3(3) yes
C4 C5 C9 119.7(3) yes
C6 C5 C9 119.9(3) yes
C5 C6 C7 119.1(3) yes
C5 C6 H61 120.7 no
C7 C6 H61 120.2 no
C6 C7 C8 120.4(3) yes
C6 C7 C10 119.4(3) yes
C8 C7 C10 120.2(3) yes
C3 C8 C7 121.4(3) yes
C3 C8 H81 119.3 no
C7 C8 H81 119.3 no
C5 C9 F1 111.3(4) yes
C5 C9 F21 111.6(4) yes
F1 C9 F21 135.1(5) yes
C5 C9 F11 113.6(4) yes
F1 C9 F11 41.7(5) yes
F21 C9 F11 107.2(7) yes
C5 C9 F3 112.5(4) yes
F1 C9 F3 98.4(6) yes
F21 C9 F3 76.6(7) yes
F11 C9 F3 127.7(6) yes
C5 C9 F31 113.9(4) yes
F1 C9 F31 71.0(6) yes
F21 C9 F31 102.5(6) yes
F11 C9 F31 107.2(7) yes
F3 C9 F31 28.9(6) yes
C5 C9 F2 113.8(4) yes
F1 C9 F2 102.9(7) yes
F21 C9 F2 46.8(5) yes
F11 C9 F2 63.7(7) yes
F3 C9 F2 116.2(7) yes
F31 C9 F2 130.5(5) yes
C7 C10 F61 111.5(3) yes
C7 C10 F5 110.4(4) yes
F61 C10 F5 131.9(5) yes
C7 C10 F41 112.4(4) yes
F61 C10 F41 100.3(6) yes
F5 C10 F41 84.7(6) yes
C7 C10 F6 113.4(4) yes
F61 C10 F6 39.5(5) yes
F5 C10 F6 101.3(6) yes
F41 C10 F6 127.9(6) yes
C7 C10 F51 114.4(4) yes
F61 C10 F51 107.3(6) yes
F5 C10 F51 31.4(5) yes
F41 C10 F51 110.0(6) yes
F6 C10 F51 71.2(7) yes
C7 C10 F4 114.4(4) yes
F61 C10 F4 79.1(6) yes
F5 C10 F4 104.0(6) yes
F41 C10 F4 22.4(6) yes
F6 C10 F4 112.0(7) yes
F51 C10 F4 123.5(6) yes
N4 C11 N3 112.4(3) yes
N4 C11 C12 123.7(3) yes
N3 C11 C12 123.9(3) yes
C11 C12 H121 109.8 no
C11 C12 H122 109.3 no
H121 C12 H122 109.5 no
C11 C12 H123 109.3 no
H121 C12 H123 109.5 no
H122 C12 H123 109.5 no
N3 C13 C14 111.5(3) yes
N3 C13 C15 112.1(3) yes
C14 C13 C15 109.0(3) yes
N3 C13 H131 107.9 no
C14 C13 H131 108.0 no
C15 C13 H131 108.2 no
C13 C14 H141 109.7 no
C13 C14 H142 109.4 no
H141 C14 H142 109.5 no
C13 C14 H143 109.4 no
H141 C14 H143 109.5 no
H142 C14 H143 109.5 no
C13 C15 H151 109.5 no
C13 C15 H152 109.2 no
H151 C15 H152 109.5 no
C13 C15 H153 109.6 no
H151 C15 H153 109.5 no
H152 C15 H153 109.5 no
N4 C16 C17 109.9(3) yes
N4 C16 C18 113.9(3) yes
C17 C16 C18 109.5(3) yes
N4 C16 H161 107.8 no
C17 C16 H161 107.8 no
C18 C16 H161 107.8 no
C16 C17 H171 109.6 no
C16 C17 H172 109.4 no
H171 C17 H172 109.5 no
C16 C17 H173 109.4 no
H171 C17 H173 109.5 no
H172 C17 H173 109.5 no
C16 C18 H181 109.5 no
C16 C18 H182 109.5 no
H181 C18 H182 109.5 no
C16 C18 H183 109.4 no
H181 C18 H183 109.5 no
H182 C18 H183 109.5 no
Ti1 C19 C20 70.57(16) yes
Ti1 C19 C23 74.13(17) yes
C20 C19 C23 107.8(3) yes
Ti1 C19 C24 127.2(2) yes
C20 C19 C24 126.4(3) yes
C23 C19 C24 125.3(3) yes
Ti1 C20 C19 75.11(16) yes
Ti1 C20 C21 72.92(16) yes
C19 C20 C21 108.1(3) yes
Ti1 C20 C25 122.5(2) yes
C19 C20 C25 127.5(3) yes
C21 C20 C25 124.2(3) yes
Ti1 C21 C20 72.42(16) yes
Ti1 C21 C22 74.52(16) yes
C20 C21 C22 107.8(3) yes
Ti1 C21 C26 127.2(2) yes
C20 C21 C26 124.9(3) yes
C22 C21 C26 126.4(3) yes
Ti1 C22 C21 71.20(16) yes
Ti1 C22 C23 74.34(16) yes
C21 C22 C23 107.9(3) yes
Ti1 C22 C27 124.6(2) yes
C21 C22 C27 127.8(3) yes
C23 C22 C27 124.1(3) yes
C22 C23 Ti1 71.94(16) yes
C22 C23 C19 108.4(3) yes
Ti1 C23 C19 72.43(16) yes
C22 C23 C28 123.7(3) yes
Ti1 C23 C28 128.6(2) yes
C19 C23 C28 127.2(3) yes
C19 C24 H241 109.6 no
C19 C24 H242 109.5 no
H241 C24 H242 109.5 no
C19 C24 H243 109.2 no
H241 C24 H243 109.5 no
H242 C24 H243 109.5 no
C20 C25 H251 116.6 no
C20 C25 H252 116.9 no
H251 C25 H252 109.5 no
C20 C25 H253 104.0 no
H251 C25 H253 104.0 no
H252 C25 H253 104.0 no
C21 C26 H261 109.4 no
C21 C26 H262 109.4 no
H261 C26 H262 109.5 no
C21 C26 H263 109.7 no
H261 C26 H263 109.5 no
H262 C26 H263 109.5 no
C22 C27 H271 109.8 no
C22 C27 H272 109.9 no
H271 C27 H272 109.5 no
C22 C27 H273 109.3 no
H271 C27 H273 109.2 no
H272 C27 H273 109.2 no
C23 C28 H281 108.7 no
C23 C28 H282 108.6 no
H281 C28 H282 109.5 no
C23 C28 H283 109.9 no
H281 C28 H283 110.0 no
H282 C28 H283 110.0 no

loop_
_geom_bond_atom_site_label_1
_geom_bond_atom_site_label_2
_geom_bond_distance
_geom_bond_publ_flag
Ti1 N1 1.963(2) yes
Ti1 N2 2.215(2) yes
Ti1 N3 2.180(3) yes
Ti1 N4 2.178(2) yes
Ti1 C19 2.434(3) yes
Ti1 C20 2.375(3) yes
Ti1 C21 2.381(3) yes
Ti1 C22 2.424(3) yes
Ti1 C23 2.455(3) yes
Ti1 H1 1.56(4) no
N1 N2 1.441(3) yes
N1 Si1 1.722(3) yes
N2 C1 1.467(4) yes
N2 C2 1.476(4) yes
N3 C11 1.322(4) yes
N3 C13 1.458(4) yes
N4 C11 1.329(4) yes
N4 C16 1.467(4) yes
Si1 C3 1.886(3) yes
Si1 H2 1.42(4) no
Si1 H3 1.40(4) no
F1 C9 1.345(7) yes
F2 C9 1.263(6) yes
F3 C9 1.297(7) yes
F4 C10 1.280(8) yes
F5 C10 1.353(7) yes
F6 C10 1.311(7) yes
F11 C9 1.300(7) yes
F21 C9 1.321(6) yes
F31 C9 1.281(7) yes
F41 C10 1.338(7) yes
F51 C10 1.281(7) yes
F61 C10 1.360(6) yes
C1 H11 0.950 no
C1 H12 0.950 no
C1 H13 0.950 no
C2 H21 0.950 no
C2 H22 0.950 no
C2 H23 0.950 no
C3 C4 1.392(5) yes
C3 C8 1.395(5) yes
C4 C5 1.388(5) yes
C4 H41 0.950 no
C5 C6 1.390(5) yes
C5 C9 1.499(5) yes
C6 C7 1.381(5) yes
C6 H61 0.950 no
C7 C8 1.385(5) yes
C7 C10 1.494(5) yes
C8 H81 0.950 no
C11 C12 1.518(5) yes
C12 H121 0.950 no
C12 H122 0.950 no
C12 H123 0.950 no
C13 C14 1.523(5) yes
C13 C15 1.528(5) yes
C13 H131 0.950 no
C14 H141 0.950 no
C14 H142 0.950 no
C14 H143 0.950 no
C15 H151 0.950 no
C15 H152 0.950 no
C15 H153 0.950 no
C16 C17 1.522(5) yes
C16 C18 1.531(5) yes
C16 H161 0.950 no
C17 H171 0.950 no
C17 H172 0.950 no
C17 H173 0.950 no
C18 H181 0.950 no
C18 H182 0.950 no
C18 H183 0.950 no
C19 C20 1.420(4) yes
C19 C23 1.407(4) yes
C19 C24 1.507(4) yes
C20 C21 1.417(4) yes
C20 C25 1.505(4) yes
C21 C22 1.417(4) yes
C21 C26 1.509(4) yes
C22 C23 1.416(4) yes
C22 C27 1.502(4) yes
C23 C28 1.502(4) yes
C24 H241 0.950 no
C24 H242 0.950 no
C24 H243 0.950 no
C25 H251 0.950 no
C25 H252 0.950 no
C25 H253 0.950 no
C26 H261 0.950 no
C26 H262 0.950 no
C26 H263 0.950 no
C27 H271 0.950 no
C27 H272 0.950 no
C27 H273 0.950 no
C28 H281 0.950 no
C28 H282 0.950 no
C28 H283 0.950 no
